data_2103323
loop_
_publ_author_name
'Saraswathi, N.T.'
'Vijayan, M.'

_publ_section_title
;
 X-ray studies on crystalline complexes involving amino acids and
 peptides. XXXIX. Crystal structures of malonic acid complexes of
 <small>DL</small>- and <small>L</small>-histidine. Preservation of
 aggregation pattern on reversal of chirality
;
_journal_issue 4
_journal_name_full 'Acta Crystallographica Section B'
_journal_page_first 734
_journal_page_last 739
_journal_paper_doi 10.1107/S0108768102008819
_journal_volume 58
_journal_year 2002
_chemical_formula_moiety <C9H13N3O6>
_chemical_formula_sum 'C18 H26 N6 O12'
_chemical_formula_weight 259.1
_chemical_name_common L-Histidine-Malonicacid-complex
_chemical_name_systematic
;
 ?
;
_space_group_IT_number 4
_symmetry_cell_setting monoclinic
_symmetry_space_group_name_Hall 'P 2yb'
_symmetry_space_group_name_H-M 'P 1 21 1'
_atom_sites_solution_hydrogens geom
_atom_sites_solution_primary direct
_atom_sites_solution_secondary difmap
_audit_creation_method SHELXL-97
_cell_angle_alpha 90.00
_cell_angle_beta 97.00(2)
_cell_angle_gamma 90.00
_cell_formula_units_Z 4
_cell_length_a 5.3287(15)
_cell_length_b 25.534(3)
_cell_length_c 8.2421(15)
_cell_measurement_reflns_used 25
_cell_measurement_temperature 293(2)
_cell_measurement_theta_max 30
_cell_measurement_theta_min 18
_cell_volume 1113.1(4)
_computing_cell_refinement CAD4
_computing_data_collection CAD4
_computing_data_reduction Molen
_computing_molecular_graphics 'ORTEP III'
_computing_publication_material MSWORD
_computing_structure_refinement 'SHELXL-97 (Sheldrick, 1997)'
_computing_structure_solution 'SHELXS-97 (Sheldrick, 1990)'
_diffrn_ambient_temperature 293(2)
_diffrn_measured_fraction_theta_full .994
_diffrn_measured_fraction_theta_max .994
_diffrn_measurement_device_type CAD4
_diffrn_measurement_method \w--2\q
_diffrn_radiation_monochromator graphite
_diffrn_radiation_source 'fine-focus sealed tube'
_diffrn_radiation_type CuK\a
_diffrn_radiation_wavelength 1.54180
_diffrn_reflns_av_R_equivalents 0.0226
_diffrn_reflns_av_sigmaI/netI 0.0542
_diffrn_reflns_limit_h_max 6
_diffrn_reflns_limit_h_min -6
_diffrn_reflns_limit_k_max 31
_diffrn_reflns_limit_k_min -19
_diffrn_reflns_limit_l_max 9
_diffrn_reflns_limit_l_min -10
_diffrn_reflns_number 2376
_diffrn_reflns_theta_full 69.90
_diffrn_reflns_theta_max 69.90
_diffrn_reflns_theta_min 3.46
_diffrn_standards_interval_time 60
_diffrn_standards_number 2
_exptl_absorpt_coefficient_mu 1.136
_exptl_absorpt_correction_T_max 0.9968
_exptl_absorpt_correction_T_min 0.9412
_exptl_absorpt_correction_type empirical
_exptl_absorpt_process_details 'North et al .. 1968'
_exptl_crystal_colour colourless
_exptl_crystal_density_diffrn 1.547
_exptl_crystal_density_method 'not measured'
_exptl_crystal_description platy
_exptl_crystal_F_000 544
_exptl_crystal_size_max 0.28
_exptl_crystal_size_mid 0.04
_exptl_crystal_size_min 0.03
_refine_diff_density_max .227
_refine_diff_density_min -.212
_refine_ls_abs_structure_details 'Flack H D (1983), Acta Cryst. A39, 876-881'
_refine_ls_abs_structure_Flack 0.1(5)
_refine_ls_extinction_coef 0.0033(7)
_refine_ls_extinction_expression Fc^*^=kFc[1+0.001xFc^2^\l^3^/sin(2\q)]^-1/4^
_refine_ls_extinction_method SHELXL
_refine_ls_goodness_of_fit_ref 1.032
_refine_ls_hydrogen_treatment mixed
_refine_ls_matrix_type full
_refine_ls_number_parameters 336
_refine_ls_number_reflns 2147
_refine_ls_number_restraints 1
_refine_ls_restrained_S_all 1.032
_refine_ls_R_factor_all 0.0743
_refine_ls_R_factor_gt 0.0517
_refine_ls_shift/su_max 0.003
_refine_ls_shift/su_mean 0.001
_refine_ls_structure_factor_coef Fsqd
_refine_ls_weighting_details 'w=1/[\s^2^(Fo^2^)+(0.0641P)^2^+0.6228P] where P=(Fo^2^+2Fc^2^)/3'
_refine_ls_weighting_scheme calc
_refine_ls_wR_factor_gt 0.1165
_refine_ls_wR_factor_ref 0.1365
_reflns_number_gt 1657
_reflns_number_total 2147
_reflns_threshold_expression >2sigma(I)
_cod_data_source_file de0016.cif
_cod_data_source_block L
_cod_depositor_comments
;
The following automatic conversions were performed:
'_symmetry_cell_setting' value 'Monoclinic' changed to 'monoclinic'
according to '/home/saulius/struct/CIF-dictionaries/cif_core.dic'
dictionary named 'cif_core.dic' version 2.4.1 from
2010-06-29.

'_exptl_absorpt_correction_type' value 'Empirical' changed to
'empirical' according to
'/home/saulius/struct/CIF-dictionaries/cif_core.dic' dictionary named
'cif_core.dic' version 2.4.1 from 2010-06-29.

Automatic conversion script
Id: cif_fix_enum 1527 2010-12-29 10:47:43Z saulius 

The following automatic conversions were performed:

'_symmetry_cell_setting' value 'Monoclinic' changed to 'monoclinic'
according to /home/saulius/struct/CIF-dictionaries/cif_core.dic
dictionary named 'cif_core.dic' version 2.4.1 from
2010-06-29.

'_exptl_absorpt_correction_type' value 'Empirical'
changed to 'empirical' according to
/home/saulius/struct/CIF-dictionaries/cif_core.dic dictionary named
'cif_core.dic' version 2.4.1 from 2010-06-29.

Automatic conversion script
Id: cif_fix_values 1715 2011-07-08 13:25:40Z adriana 
;
_cod_original_sg_symbol_H-M P21
_cod_database_code 2103323
_cod_database_fobs_code 2103323

loop_
_symmetry_equiv_pos_as_xyz
'x, y, z'
'-x, y+1/2, -z'

loop_
_atom_site_label
_atom_site_fract_x
_atom_site_fract_y
_atom_site_fract_z
_atom_site_U_iso_or_equiv
_atom_site_adp_type
_atom_site_calc_flag
_atom_site_refinement_flags
_atom_site_occupancy
_atom_site_type_symbol
N1 0.8157(8) 0.2906(2) 0.7721(5) 0.0259(10) Uani d . 1 N
H1C 0.8642 0.3196 0.8274 0.039 Uiso calc R 1 H
H1B 0.6492 0.2867 0.7690 0.039 Uiso calc R 1 H
H1A 0.8557 0.2932 0.6707 0.039 Uiso calc R 1 H
O1 1.3101(8) 0.2872(2) 0.7789(5) 0.0432(12) Uani d . 1 O
O2 1.3675(8) 0.22012(19) 0.9527(5) 0.0350(10) Uani d . 1 O
C1 1.2317(9) 0.2515(2) 0.8634(6) 0.0260(11) Uani d . 1 C
C2 0.9461(10) 0.2445(2) 0.8543(6) 0.0239(11) Uani d . 1 C
H2 0.9006 0.2422 0.9658 0.029 Uiso calc R 1 H
C3 0.8572(12) 0.1941(3) 0.7605(8) 0.0315(15) Uani d . 1 C
H3A 0.6738 0.1932 0.7441 0.038 Uiso calc R 1 H
H3B 0.9165 0.1945 0.6538 0.038 Uiso calc R 1 H
C4 0.9529(12) 0.1464(3) 0.8502(8) 0.0291(14) Uani d . 1 C
N5 1.1303(10) 0.1140(2) 0.7975(6) 0.0355(14) Uani d . 1 N
H5 1.1960 0.1178 0.7080 0.043 Uiso calc R 1 H
C6 1.1862(15) 0.0758(3) 0.9055(9) 0.0408(18) Uani d . 1 C
H6 1.3026 0.0491 0.8981 0.049 Uiso calc R 1 H
N7 1.0454(13) 0.0829(3) 1.0256(8) 0.0449(16) Uani d . 1 N
H7 1.0451 0.0630 1.1098 0.054 Uiso calc R 1 H
C8 0.9005(15) 0.1269(3) 0.9946(10) 0.0414(18) Uani d . 1 C
H8 0.7872 0.1407 1.0606 0.050 Uiso calc R 1 H
N11 0.4090(9) 0.2092(2) 0.2890(6) 0.0273(11) Uani d . 1 N
H11A 0.3444 0.2059 0.1848 0.041 Uiso calc R 1 H
H11C 0.3649 0.1816 0.3454 0.041 Uiso calc R 1 H
H11B 0.5767 0.2109 0.2959 0.041 Uiso calc R 1 H
O11 -0.0770(8) 0.2107(2) 0.3078(6) 0.0477(12) Uani d . 1 O
O12 -0.0761(8) 0.2866(2) 0.4406(5) 0.0385(11) Uani d . 1 O
C11 0.0274(10) 0.2513(2) 0.3690(6) 0.0273(11) Uani d . 1 C
C12 0.3113(10) 0.2573(2) 0.3570(6) 0.0260(12) Uani d . 1 C
H12 0.3990 0.2624 0.4674 0.031 Uiso calc R 1 H
C13 0.3683(12) 0.3041(2) 0.2522(7) 0.0286(14) Uani d . 1 C
H13A 0.4997 0.2943 0.1864 0.034 Uiso calc R 1 H
H13B 0.2178 0.3124 0.1781 0.034 Uiso calc R 1 H
C14 0.4504(12) 0.3520(3) 0.3466(7) 0.0272(14) Uani d . 1 C
N15 0.6256(9) 0.3860(2) 0.2930(6) 0.0301(12) Uani d . 1 N
H15 0.6926 0.3828 0.2037 0.036 Uiso calc R 1 H
C16 0.6729(13) 0.4239(3) 0.4014(9) 0.0387(17) Uani d . 1 C
H16 0.7823 0.4518 0.3927 0.046 Uiso calc R 1 H
N17 0.5408(12) 0.4158(2) 0.5229(7) 0.0400(14) Uani d . 1 N
H17 0.5437 0.4350 0.6087 0.048 Uiso calc R 1 H
C18 0.3964(13) 0.3714(3) 0.4910(9) 0.0361(16) Uani d . 1 C
H18 0.2830 0.3573 0.5566 0.043 Uiso calc R 1 H
O21 0.8808(10) 0.0087(2) 0.5430(6) 0.0498(14) Uani d . 1 O
H21 0.729(18) 0.029(4) 0.600(11) 0.09(3) Uiso d . 1 H
O22 1.0257(10) 0.0296(2) 0.3138(6) 0.0486(14) Uani d . 1 O
C23 0.8794(13) 0.0379(3) 0.4131(8) 0.0333(15) Uani d . 1 C
C24 0.6886(14) 0.0810(3) 0.3930(8) 0.0347(16) Uani d . 1 C
H24A 0.5829 0.0755 0.2900 0.042 Uiso calc R 1 H
H24B 0.7787 0.1137 0.3834 0.042 Uiso calc R 1 H
C25 0.5158(14) 0.0882(3) 0.5245(8) 0.0341(16) Uani d . 1 C
O26 0.5315(11) 0.0557(2) 0.6388(6) 0.0497(14) Uani d . 1 O
O27 0.3666(10) 0.12613(19) 0.5147(6) 0.0421(13) Uani d . 1 O
O31 0.3715(10) 0.4914(2) 0.0365(6) 0.0477(14) Uani d . 1 O
H31 0.217(12) 0.484(2) 0.081(7) 0.023(15) Uiso d . 1 H
O32 0.5215(10) 0.4714(2) -0.1917(6) 0.0464(13) Uani d . 1 O
C33 0.3733(14) 0.4630(3) -0.0925(9) 0.0380(16) Uani d . 1 C
C34 0.1796(14) 0.4190(3) -0.1179(8) 0.0383(17) Uani d . 1 C
H34A 0.0712 0.4257 -0.2192 0.046 Uiso calc R 1 H
H34B 0.2694 0.3866 -0.1321 0.046 Uiso calc R 1 H
C35 0.0134(13) 0.4106(3) 0.0151(8) 0.0325(15) Uani d . 1 C
O36 0.0275(10) 0.4429(2) 0.1333(6) 0.0517(15) Uani d . 1 O
O37 -0.1326(9) 0.3728(2) 0.0035(7) 0.0427(13) Uani d . 1 O

loop_
_atom_site_aniso_label
_atom_site_aniso_U_11
_atom_site_aniso_U_22
_atom_site_aniso_U_33
_atom_site_aniso_U_12
_atom_site_aniso_U_13
_atom_site_aniso_U_23
N1 0.020(2) 0.028(3) 0.030(2) 0.001(2) 0.0032(18) -0.001(2)
O1 0.025(2) 0.051(3) 0.053(3) -0.007(2) 0.0040(19) 0.023(2)
O2 0.030(2) 0.047(3) 0.027(2) 0.005(2) 0.0016(17) 0.0043(19)
C1 0.024(3) 0.031(3) 0.022(3) 0.002(2) -0.002(2) -0.004(2)
C2 0.027(3) 0.027(3) 0.019(2) 0.000(2) 0.0050(19) -0.001(2)
C3 0.031(3) 0.031(4) 0.033(3) -0.003(3) 0.006(3) -0.008(3)
C4 0.030(3) 0.026(3) 0.035(3) 0.002(3) 0.015(3) -0.005(3)
N5 0.041(3) 0.037(4) 0.032(3) 0.002(2) 0.020(3) -0.002(2)
C6 0.052(5) 0.025(4) 0.048(4) 0.011(3) 0.015(3) 0.012(3)
N7 0.059(4) 0.036(4) 0.042(3) -0.001(3) 0.014(3) 0.010(3)
C8 0.052(5) 0.032(4) 0.045(4) 0.006(3) 0.026(3) 0.000(3)
N11 0.026(3) 0.027(3) 0.029(2) 0.000(2) 0.0060(19) 0.003(2)
O11 0.026(2) 0.044(3) 0.075(3) -0.007(2) 0.013(2) -0.020(3)
O12 0.037(2) 0.046(3) 0.034(2) 0.013(2) 0.0113(18) -0.005(2)
C11 0.024(3) 0.036(3) 0.022(2) 0.000(3) 0.004(2) 0.008(2)
C12 0.030(3) 0.022(3) 0.024(3) 0.003(2) 0.000(2) -0.002(2)
C13 0.036(3) 0.025(3) 0.026(3) -0.002(2) 0.006(2) -0.003(3)
C14 0.030(3) 0.027(3) 0.026(3) -0.002(3) 0.009(2) 0.002(2)
N15 0.032(3) 0.027(3) 0.034(3) -0.004(2) 0.012(2) 0.003(2)
C16 0.038(4) 0.036(4) 0.042(4) -0.012(3) 0.005(3) 0.000(3)
N17 0.052(4) 0.030(3) 0.041(3) -0.007(3) 0.016(3) -0.009(3)
C18 0.048(4) 0.030(4) 0.033(4) -0.004(3) 0.012(3) 0.002(3)
O21 0.061(3) 0.047(3) 0.044(3) 0.027(3) 0.015(3) 0.021(3)
O22 0.055(3) 0.052(3) 0.044(3) 0.014(3) 0.028(3) 0.009(3)
C23 0.042(4) 0.027(4) 0.031(3) 0.004(3) 0.001(3) 0.007(3)
C24 0.045(4) 0.025(3) 0.037(4) 0.009(3) 0.016(3) 0.008(3)
C25 0.044(4) 0.033(4) 0.027(3) 0.002(3) 0.008(3) 0.000(3)
O26 0.071(4) 0.047(3) 0.036(3) 0.016(3) 0.028(2) 0.018(2)
O27 0.055(3) 0.033(3) 0.043(3) 0.011(2) 0.023(2) 0.008(2)
O31 0.052(3) 0.050(3) 0.045(3) -0.022(3) 0.022(2) -0.017(3)
O32 0.050(3) 0.046(3) 0.046(3) -0.013(2) 0.019(2) -0.001(2)
C33 0.044(4) 0.038(4) 0.034(3) 0.003(3) 0.008(3) 0.002(3)
C34 0.044(4) 0.042(4) 0.030(4) -0.011(3) 0.012(3) -0.002(3)
C35 0.039(4) 0.030(4) 0.030(3) 0.002(3) 0.009(3) -0.004(3)
O36 0.064(3) 0.056(4) 0.038(3) -0.022(3) 0.022(2) -0.019(3)
O37 0.045(3) 0.036(3) 0.048(3) -0.014(2) 0.013(2) -0.008(2)

loop_
_atom_type_symbol
_atom_type_description
_atom_type_scat_dispersion_real
_atom_type_scat_dispersion_imag
_atom_type_scat_source
C C .0181 .0091 'International Tables Vol C Tables 4.2.6.8 and 6.1.1.4'
H H .0000 .0000 'International Tables Vol C Tables 4.2.6.8 and 6.1.1.4'
N N .0311 .0180 'International Tables Vol C Tables 4.2.6.8 and 6.1.1.4'
O O .0492 .0322 'International Tables Vol C Tables 4.2.6.8 and 6.1.1.4'

loop_
_geom_angle_atom_site_label_1
_geom_angle_atom_site_label_2
_geom_angle_atom_site_label_3
_geom_angle
O1 C1 O2 125.8(5)
O1 C1 C2 117.2(5)
O2 C1 C2 117.0(5)
N1 C2 C1 109.8(4)
N1 C2 C3 109.5(4)
C1 C2 C3 111.4(5)
C4 C3 C2 111.7(5)
C8 C4 N5 106.4(6)
C8 C4 C3 130.3(6)
N5 C4 C3 123.2(5)
C6 N5 C4 109.8(6)
N7 C6 N5 107.4(6)
C6 N7 C8 109.2(6)
C4 C8 N7 107.2(6)
O12 C11 O11 126.2(5)
O12 C11 C12 117.2(5)
O11 C11 C12 116.6(5)
N11 C12 C13 109.6(4)
N11 C12 C11 109.8(5)
C13 C12 C11 112.3(5)
C14 C13 C12 114.5(5)
C18 C14 N15 106.0(6)
C18 C14 C13 132.9(6)
N15 C14 C13 121.0(5)
C16 N15 C14 108.9(6)
N17 C16 N15 109.0(6)
C16 N17 C18 108.9(6)
C14 C18 N17 107.2(6)
O22 C23 O21 120.8(6)
O22 C23 C24 122.5(6)
O21 C23 C24 116.7(6)
C23 C24 C25 118.3(6)
O26 C25 O27 123.1(7)
O26 C25 C24 117.9(6)
O27 C25 C24 118.9(6)
O32 C33 O31 121.6(7)
O32 C33 C34 121.2(7)
O31 C33 C34 117.1(6)
C35 C34 C33 116.9(6)
O37 C35 O36 122.9(6)
O37 C35 C34 118.3(6)
O36 C35 C34 118.8(6)

loop_
_geom_bond_atom_site_label_1
_geom_bond_atom_site_label_2
_geom_bond_distance
N1 C2 1.487(7)
O1 C1 1.250(7)
O2 C1 1.256(7)
C1 C2 1.525(7)
C2 C3 1.547(8)
C3 C4 1.483(9)
C4 C8 1.351(10)
C4 N5 1.366(8)
N5 C6 1.330(9)
C6 N7 1.325(10)
N7 C8 1.369(10)
N11 C12 1.471(7)
O11 C11 1.254(7)
O12 C11 1.243(7)
C11 C12 1.535(7)
C12 C13 1.527(8)
C13 C14 1.486(8)
C14 C18 1.352(9)
C14 N15 1.385(8)
N15 C16 1.320(9)
C16 N17 1.309(9)
N17 C18 1.377(9)
O21 C23 1.305(7)
O22 C23 1.216(8)
C23 C24 1.494(9)
C24 C25 1.516(9)
C25 O26 1.250(8)
C25 O27 1.250(9)
O31 C33 1.288(8)
O32 C33 1.223(8)
C33 C34 1.524(10)
C34 C35 1.506(9)
C35 O37 1.236(8)
C35 O36 1.271(8)

loop_
_geom_torsion_atom_site_label_1
_geom_torsion_atom_site_label_2
_geom_torsion_atom_site_label_3
_geom_torsion_atom_site_label_4
_geom_torsion
O1 C1 C2 N1 -12.7(6)
O2 C1 C2 N1 168.6(4)
O1 C1 C2 C3 108.7(6)
O2 C1 C2 C3 -70.0(6)
N1 C2 C3 C4 -171.8(5)
C1 C2 C3 C4 66.6(6)
C2 C3 C4 C8 66.0(9)
C2 C3 C4 N5 -111.0(7)
C8 C4 N5 C6 -0.1(8)
C3 C4 N5 C6 177.6(6)
C4 N5 C6 N7 0.7(9)
N5 C6 N7 C8 -1.0(9)
N5 C4 C8 N7 -0.5(8)
C3 C4 C8 N7 -177.9(7)
C6 N7 C8 C4 0.9(9)
O12 C11 C12 N11 172.4(5)
O11 C11 C12 N11 -6.4(7)
O12 C11 C12 C13 -65.4(6)
O11 C11 C12 C13 115.8(6)
N11 C12 C13 C14 -139.5(5)
C11 C12 C13 C14 98.2(6)
C12 C13 C14 C18 -30.9(10)
C12 C13 C14 N15 145.8(6)
C18 C14 N15 C16 -0.1(8)
C13 C14 N15 C16 -177.5(6)
C14 N15 C16 N17 1.0(8)
N15 C16 N17 C18 -1.5(9)
N15 C14 C18 N17 -0.8(8)
C13 C14 C18 N17 176.2(7)
C16 N17 C18 C14 1.4(8)
O22 C23 C24 C25 -179.8(7)
O21 C23 C24 C25 1.1(10)
C23 C24 C25 O26 -4.1(10)
C23 C24 C25 O27 175.4(6)
O32 C33 C34 C35 177.5(7)
O31 C33 C34 C35 -3.4(10)
C33 C34 C35 O37 -174.8(7)
C33 C34 C35 O36 5.8(10)
H1A N1 C2 H2 -180.0
H1B N1 C2 C1 -178.8
H1C N1 C2 C3 178.7
H11A N11 C12 H12 -173.5
H11B N11 C12 C11 -171.7
H11C N11 C12 C13 -175.5
O1 C1 C2 N1 -12.7(6)
O11 C11 C12 N11 -6.4(7)
O2 C1 C2 N1 168.6(4)
O12 C11 C12 N11 172.4(5)
O21 C23 C24 C25 1.1(10)
O31 C33 C34 C35 -3.4(10)
O22 C23 C24 C25 -179.8(7)
O32 C33 C34 C35 177.5(7)
O26 C25 C24 C23 -4.1(10)
O36 C35 C34 C33 5.8(10)
O27 C25 C24 C23 175.4(7)
O37 C35 C34 C33 -174.8(7)

loop_
_cod_related_entry_id
_cod_related_entry_database
_cod_related_entry_code
1 ChemSpider 21188374
